data_2241954
loop_
_publ_author_name
'Toure, Assane'
'Diop, Libasse'
'Diop, Cheikh Abdoul Khadir'
'Oliver, Allen G.'

_publ_section_title
;
 Crystal structure of diethylammonium aniline-4-sulfonate
 anilinium-4-sulfonate
;
_journal_coeditor_code HB7622
_journal_issue 12
_journal_name_full 'Acta Crystallographica Section E'
_journal_page_first 1830
_journal_page_last 1832
_journal_paper_doi 10.1107/S2056989016018041
_journal_volume 72
_journal_year 2016
_chemical_formula_moiety 'C4 H12 N +, C6 H6 N O3 S -, C6 H7 N O3 S'
_chemical_formula_sum 'C16 H25 N3 O6 S2'
_chemical_formula_weight 419.51
_chemical_name_systematic
;
Diethylammonium aniline-4-sulfonate anilinium-4-sulfonate
;
_space_group_crystal_system monoclinic
_space_group_IT_number 4
_space_group_name_Hall 'P 2yb'
_space_group_name_H-M_alt 'P 1 21 1'
_symmetry_space_group_name_Hall 'P 2yb'
_symmetry_space_group_name_H-M 'P 1 21 1'
_atom_sites_solution_hydrogens mixed
_atom_sites_solution_primary vecmap
_atom_sites_solution_secondary difmap
_audit_creation_method SHELXL-2014/7
_cell_angle_alpha 90
_cell_angle_beta 95.530(4)
_cell_angle_gamma 90
_cell_formula_units_Z 2
_cell_length_a 11.419(3)
_cell_length_b 5.6731(16)
_cell_length_c 15.226(4)
_cell_measurement_reflns_used 4341
_cell_measurement_temperature 120(2)
_cell_measurement_theta_max 24.49
_cell_measurement_theta_min 2.68
_cell_volume 981.8(5)
_computing_cell_refinement
;
SAINT (Bruker, 2015)
;
_computing_data_collection
;
APEX-3 (Bruker, 2015)
;
_computing_data_reduction
;
SAINT (Bruker, 2015)
;
_computing_molecular_graphics
;
<i>OLEX2</i> (Dolomanov <i>et al.</i>, 2009)
;
_computing_publication_material
;
publCIF (Westrip, 2010)
;
_computing_structure_refinement
;
SHELXL2014 (Sheldrick, 2015b)
;
_computing_structure_solution
;
SHELXT2014 (Sheldrick, 2015a)
;
_diffrn_ambient_temperature 120(2)
_diffrn_detector_area_resol_mean 8.33
_diffrn_measured_fraction_theta_full 1.000
_diffrn_measured_fraction_theta_max 0.999
_diffrn_measurement_device_type 'Bruker APEXII CCD'
_diffrn_measurement_method 'combination of \w and \f-scans'
_diffrn_radiation_monochromator graphite
_diffrn_radiation_source 'fine-focus sealed tube'
_diffrn_radiation_type MoK\a
_diffrn_radiation_wavelength 0.71073
_diffrn_reflns_av_R_equivalents 0.0562
_diffrn_reflns_limit_h_max 15
_diffrn_reflns_limit_h_min -15
_diffrn_reflns_limit_k_max 7
_diffrn_reflns_limit_k_min -7
_diffrn_reflns_limit_l_max 20
_diffrn_reflns_limit_l_min -20
_diffrn_reflns_number 18906
_diffrn_reflns_theta_full 25.242
_diffrn_reflns_theta_max 28.350
_diffrn_reflns_theta_min 1.344
_exptl_absorpt_coefficient_mu 0.309
_exptl_absorpt_correction_T_max 0.9306
_exptl_absorpt_correction_T_min 0.7810
_exptl_absorpt_correction_type multi-scan
_exptl_absorpt_process_details
;
(SADABS; Krause <i>et al.</i>, 2015)
;
_exptl_crystal_colour colorless
_exptl_crystal_density_diffrn 1.419
_exptl_crystal_description plate
_exptl_crystal_F_000 444
_exptl_crystal_size_max 0.217
_exptl_crystal_size_mid 0.187
_exptl_crystal_size_min 0.046
_refine_diff_density_max 0.292
_refine_diff_density_min -0.383
_refine_ls_abs_structure_details
;
Flack <i>x</i> determined using 1632 quotients
[(<i>I</i>^+^)-(<i>I</i>^-^)]/[(<i>I</i>^+^)+(<i>I</i>^-^)]
(Parsons <i>et al.</i>, 2013)
;
_refine_ls_abs_structure_Flack 0.03(6)
_refine_ls_extinction_method none
_refine_ls_goodness_of_fit_ref 0.975
_refine_ls_hydrogen_treatment mixed
_refine_ls_matrix_type full
_refine_ls_number_parameters 274
_refine_ls_number_reflns 4911
_refine_ls_number_restraints 4
_refine_ls_restrained_S_all 0.975
_refine_ls_R_factor_all 0.0452
_refine_ls_R_factor_gt 0.0385
_refine_ls_shift/su_max 0.001
_refine_ls_shift/su_mean 0.000
_refine_ls_structure_factor_coef Fsqd
_refine_ls_weighting_details 'w=1/[\s^2^(Fo^2^)+(0.0303P)^2^] where P=(Fo^2^+2Fc^2^)/3'
_refine_ls_weighting_scheme calc
_refine_ls_wR_factor_gt 0.0751
_refine_ls_wR_factor_ref 0.0768
_reflns_number_gt 4228
_reflns_number_total 4911
_reflns_threshold_expression 'I > 2\s(I)'
_cod_data_source_file hb7622sup1.cif
_cod_data_source_block I
_cod_database_code 2241954
_shelx_space_group_comment
;
The symmetry employed for this shelxl refinement is uniquely defined
by the following loop, which should always be used as a source of
symmetry information in preference to the above space-group names.
They are only intended as comments.
;
_shelx_estimated_absorpt_t_min 0.936
_shelx_estimated_absorpt_t_max 0.986

loop_
_space_group_symop_operation_xyz
'x, y, z'
'-x, y+1/2, -z'

loop_
_atom_site_type_symbol
_atom_site_label
_atom_site_fract_x
_atom_site_fract_y
_atom_site_fract_z
_atom_site_U_iso_or_equiv
_atom_site_adp_type
_atom_site_calc_flag
_atom_site_occupancy
N N1 0.5053(3) 0.0636(5) 0.74539(18) 0.0247(7) Uani d 1
H H1NA 0.437(3) 0.156(6) 0.727(2) 0.033(10) Uiso d 1
H H1NB 0.566(3) 0.160(6) 0.761(2) 0.031(11) Uiso d 1
C C1 0.4529(3) 0.0950(8) 0.8976(2) 0.0461(11) Uani d 1
H H1A 0.4323 0.0039 0.9486 0.069 Uiso calc 1
H H1B 0.3869 0.1973 0.8767 0.069 Uiso calc 1
H H1C 0.5224 0.1918 0.9148 0.069 Uiso calc 1
C C2 0.4791(3) -0.0698(7) 0.8253(2) 0.0365(10) Uani d 1
H H2A 0.5474 -0.1696 0.8458 0.044 Uiso calc 1
H H2B 0.4106 -0.1743 0.8104 0.044 Uiso calc 1
C C3 0.5386(3) -0.0861(7) 0.6708(2) 0.0336(9) Uani d 1
H H3A 0.4730 -0.1938 0.6512 0.040 Uiso calc 1
H H3B 0.6083 -0.1829 0.6907 0.040 Uiso calc 1
C C4 0.5661(3) 0.0694(8) 0.5950(2) 0.0459(11) Uani d 1
H H4A 0.5848 -0.0291 0.5453 0.069 Uiso calc 1
H H4B 0.6337 0.1699 0.6138 0.069 Uiso calc 1
H H4C 0.4977 0.1683 0.5767 0.069 Uiso calc 1
S S1 0.21877(6) 0.48653(13) 0.65278(5) 0.01702(18) Uani d 1
O O1 0.11341(17) 0.4576(4) 0.69828(12) 0.0192(5) Uani d 1
O O2 0.3108(2) 0.3205(4) 0.68312(15) 0.0281(6) Uani d 1
O O3 0.25973(19) 0.7296(4) 0.65346(13) 0.0221(5) Uani d 1
N N2 0.0854(2) 0.2713(5) 0.27136(16) 0.0166(6) Uani d 1
H H2NA 0.088(3) 0.109(4) 0.2598(18) 0.017(8) Uiso d 1
H H2NB 0.144(2) 0.338(6) 0.239(2) 0.027(10) Uiso d 1
H H2NC 0.010(2) 0.341(7) 0.252(2) 0.051(12) Uiso d 1
C C5 0.1782(3) 0.4162(6) 0.54039(19) 0.0152(7) Uani d 1
C C6 0.2099(3) 0.2003(5) 0.50528(19) 0.0180(7) Uani d 1
H H6 0.2527 0.0874 0.5416 0.022 Uiso calc 1
C C7 0.1781(3) 0.1530(6) 0.41663(19) 0.0181(7) Uani d 1
H H7 0.1995 0.0075 0.3917 0.022 Uiso calc 1
C C8 0.1153(3) 0.3183(5) 0.36490(19) 0.0149(7) Uani d 1
C C9 0.0805(3) 0.5306(5) 0.39992(19) 0.0162(6) Uani d 1
H H9 0.0359 0.6415 0.3639 0.019 Uiso calc 1
C C10 0.1122(3) 0.5774(5) 0.48805(19) 0.0161(7) Uani d 1
H H10 0.0886 0.7213 0.5130 0.019 Uiso calc 1
S S2 0.78723(7) 0.26125(13) 0.83062(5) 0.01669(18) Uani d 1
O O4 0.89636(19) 0.3121(4) 0.79229(13) 0.0194(5) Uani d 1
O O5 0.75682(17) 0.0109(4) 0.82423(12) 0.0173(5) Uani d 1
O O6 0.68960(19) 0.4094(4) 0.79409(14) 0.0231(5) Uani d 1
N N3 0.8696(3) 0.4851(6) 1.21318(17) 0.0194(6) Uani d 1
H H3NA 0.874(3) 0.630(7) 1.223(2) 0.028(11) Uiso d 1
H H3NB 0.824(3) 0.430(6) 1.244(2) 0.020(10) Uiso d 1
C C11 0.8122(3) 0.3252(5) 0.94423(19) 0.0146(7) Uani d 1
C C12 0.7796(3) 0.1654(5) 1.00663(19) 0.0181(7) Uani d 1
H H12 0.7445 0.0197 0.9881 0.022 Uiso calc 1
C C13 0.7982(3) 0.2179(5) 1.09560(18) 0.0178(7) Uani d 1
H H13 0.7767 0.1071 1.1380 0.021 Uiso calc 1
C C14 0.8485(3) 0.4330(5) 1.12326(19) 0.0159(7) Uani d 1
C C15 0.8832(3) 0.5891(5) 1.06041(19) 0.0190(7) Uani d 1
H H15 0.9198 0.7337 1.0787 0.023 Uiso calc 1
C C16 0.8650(3) 0.5360(5) 0.9717(2) 0.0201(7) Uani d 1
H H16 0.8889 0.6444 0.9293 0.024 Uiso calc 1

loop_
_atom_site_aniso_label
_atom_site_aniso_U_11
_atom_site_aniso_U_22
_atom_site_aniso_U_33
_atom_site_aniso_U_12
_atom_site_aniso_U_13
_atom_site_aniso_U_23
N1 0.0186(16) 0.0267(17) 0.0282(16) 0.0017(13) -0.0008(13) 0.0020(13)
C1 0.033(2) 0.077(3) 0.029(2) -0.013(2) 0.0030(18) 0.004(2)
C2 0.0242(19) 0.043(3) 0.041(2) -0.0057(18) -0.0012(17) 0.0136(19)
C3 0.0192(19) 0.039(2) 0.042(2) 0.0001(16) -0.0021(16) -0.0131(18)
C4 0.034(2) 0.068(3) 0.036(2) 0.005(2) 0.0077(19) -0.006(2)
S1 0.0176(4) 0.0183(4) 0.0148(4) 0.0014(3) -0.0006(3) -0.0003(3)
O1 0.0206(12) 0.0203(13) 0.0174(11) -0.0024(10) 0.0057(9) -0.0005(10)
O2 0.0288(14) 0.0326(15) 0.0214(12) 0.0145(11) -0.0059(10) -0.0002(10)
O3 0.0275(13) 0.0213(13) 0.0176(11) -0.0072(11) 0.0022(9) -0.0037(10)
N2 0.0222(15) 0.0139(14) 0.0139(13) -0.0004(13) 0.0023(11) -0.0005(12)
C5 0.0141(16) 0.0172(17) 0.0147(15) -0.0027(13) 0.0027(12) 0.0000(12)
C6 0.0194(17) 0.0157(16) 0.0186(15) 0.0026(13) 0.0008(13) 0.0012(12)
C7 0.0203(17) 0.0145(15) 0.0198(16) 0.0004(13) 0.0030(14) -0.0026(13)
C8 0.0153(16) 0.0178(17) 0.0120(15) -0.0033(12) 0.0029(12) -0.0001(12)
C9 0.0169(15) 0.0143(16) 0.0172(15) 0.0007(12) 0.0000(12) 0.0037(12)
C10 0.0195(17) 0.0131(15) 0.0162(15) 0.0003(12) 0.0037(13) -0.0008(12)
S2 0.0195(4) 0.0154(4) 0.0149(4) 0.0007(3) 0.0008(3) -0.0002(3)
O4 0.0218(12) 0.0188(13) 0.0182(11) -0.0011(10) 0.0047(9) 0.0008(9)
O5 0.0218(11) 0.0144(11) 0.0161(10) -0.0019(10) 0.0027(9) -0.0019(9)
O6 0.0261(13) 0.0218(13) 0.0201(12) 0.0053(10) -0.0037(10) -0.0001(9)
N3 0.0260(16) 0.0171(15) 0.0152(13) -0.0031(14) 0.0023(12) -0.0007(13)
C11 0.0155(16) 0.0155(17) 0.0127(15) 0.0033(12) 0.0011(12) 0.0009(12)
C12 0.0189(17) 0.0142(15) 0.0213(16) -0.0004(13) 0.0020(13) -0.0005(12)
C13 0.0215(17) 0.0162(16) 0.0162(15) -0.0003(13) 0.0037(13) 0.0025(12)
C14 0.0170(16) 0.0167(17) 0.0141(15) 0.0053(13) 0.0022(12) -0.0019(12)
C15 0.0206(17) 0.0144(16) 0.0214(16) -0.0019(13) -0.0009(14) -0.0016(13)
C16 0.0228(17) 0.0183(18) 0.0191(16) -0.0019(13) 0.0019(13) 0.0034(13)

loop_
_atom_type_symbol
_atom_type_description
_atom_type_scat_dispersion_real
_atom_type_scat_dispersion_imag
_atom_type_scat_source
C C 0.0033 0.0016 'International Tables Vol C Tables 4.2.6.8 and 6.1.1.4'
H H 0.0000 0.0000 'International Tables Vol C Tables 4.2.6.8 and 6.1.1.4'
N N 0.0061 0.0033 'International Tables Vol C Tables 4.2.6.8 and 6.1.1.4'
O O 0.0106 0.0060 'International Tables Vol C Tables 4.2.6.8 and 6.1.1.4'
S S 0.1246 0.1234 'International Tables Vol C Tables 4.2.6.8 and 6.1.1.4'

loop_
_geom_angle_atom_site_label_1
_geom_angle_atom_site_label_2
_geom_angle_atom_site_label_3
_geom_angle
C2 N1 C3 114.7(3)
C2 N1 H1NA 107(2)
C3 N1 H1NA 110(2)
C2 N1 H1NB 108(2)
C3 N1 H1NB 107(2)
H1NA N1 H1NB 109(3)
C2 C1 H1A 109.5
C2 C1 H1B 109.5
H1A C1 H1B 109.5
C2 C1 H1C 109.5
H1A C1 H1C 109.5
H1B C1 H1C 109.5
N1 C2 C1 110.7(3)
N1 C2 H2A 109.5
C1 C2 H2A 109.5
N1 C2 H2B 109.5
C1 C2 H2B 109.5
H2A C2 H2B 108.1
N1 C3 C4 109.6(3)
N1 C3 H3A 109.7
C4 C3 H3A 109.7
N1 C3 H3B 109.7
C4 C3 H3B 109.7
H3A C3 H3B 108.2
C3 C4 H4A 109.5
C3 C4 H4B 109.5
H4A C4 H4B 109.5
C3 C4 H4C 109.5
H4A C4 H4C 109.5
H4B C4 H4C 109.5
O2 S1 O1 112.42(14)
O2 S1 O3 112.94(15)
O1 S1 O3 112.55(13)
O2 S1 C5 105.94(14)
O1 S1 C5 106.42(13)
O3 S1 C5 105.88(14)
C8 N2 H2NA 110.7(18)
C8 N2 H2NB 109(2)
H2NA N2 H2NB 105(3)
C8 N2 H2NC 110(2)
H2NA N2 H2NC 113(3)
H2NB N2 H2NC 109(3)
C10 C5 C6 120.3(3)
C10 C5 S1 118.9(2)
C6 C5 S1 120.8(2)
C7 C6 C5 119.2(3)
C7 C6 H6 120.4
C5 C6 H6 120.4
C8 C7 C6 119.7(3)
C8 C7 H7 120.1
C6 C7 H7 120.1
C7 C8 C9 121.4(3)
C7 C8 N2 119.6(3)
C9 C8 N2 119.0(3)
C10 C9 C8 118.8(3)
C10 C9 H9 120.6
C8 C9 H9 120.6
C9 C10 C5 120.5(3)
C9 C10 H10 119.7
C5 C10 H10 119.7
O4 S2 O6 112.61(13)
O4 S2 O5 111.89(13)
O6 S2 O5 111.41(13)
O4 S2 C11 106.81(14)
O6 S2 C11 107.45(14)
O5 S2 C11 106.25(14)
C14 N3 H3NA 112(2)
C14 N3 H3NB 115(2)
H3NA N3 H3NB 109(3)
C16 C11 C12 119.6(3)
C16 C11 S2 119.9(2)
C12 C11 S2 120.5(2)
C13 C12 C11 120.2(3)
C13 C12 H12 119.9
C11 C12 H12 119.9
C12 C13 C14 120.2(3)
C12 C13 H13 119.9
C14 C13 H13 119.9
C15 C14 C13 119.1(3)
C15 C14 N3 120.4(3)
C13 C14 N3 120.5(3)
C16 C15 C14 120.6(3)
C16 C15 H15 119.7
C14 C15 H15 119.7
C15 C16 C11 120.2(3)
C15 C16 H16 119.9
C11 C16 H16 119.9

loop_
_geom_bond_atom_site_label_1
_geom_bond_atom_site_label_2
_geom_bond_distance
N1 C2 1.488(4)
N1 C3 1.497(4)
N1 H1NA 0.96(3)
N1 H1NB 0.90(3)
C1 C2 1.496(5)
C1 H1A 0.9800
C1 H1B 0.9800
C1 H1C 0.9800
C2 H2A 0.9900
C2 H2B 0.9900
C3 C4 1.510(5)
C3 H3A 0.9900
C3 H3B 0.9900
C4 H4A 0.9800
C4 H4B 0.9800
C4 H4C 0.9800
S1 O2 1.453(2)
S1 O1 1.454(2)
S1 O3 1.456(2)
S1 C5 1.775(3)
N2 C8 1.457(4)
N2 H2NA 0.94(2)
N2 H2NB 0.94(2)
N2 H2NC 0.97(2)
C5 C10 1.387(4)
C5 C6 1.398(4)
C6 C7 1.390(4)
C6 H6 0.9500
C7 C8 1.380(4)
C7 H7 0.9500
C8 C9 1.390(4)
C9 C10 1.381(4)
C9 H9 0.9500
C10 H10 0.9500
S2 O4 1.455(2)
S2 O6 1.462(2)
S2 O5 1.463(2)
S2 C11 1.763(3)
N3 C14 1.399(4)
N3 H3NA 0.83(4)
N3 H3NB 0.79(3)
C11 C16 1.386(4)
C11 C12 1.389(4)
C12 C13 1.383(4)
C12 H12 0.9500
C13 C14 1.397(4)
C13 H13 0.9500
C14 C15 1.389(4)
C15 C16 1.380(4)
C15 H15 0.9500
C16 H16 0.9500

loop_
_geom_hbond_atom_site_label_D
_geom_hbond_atom_site_label_H
_geom_hbond_atom_site_label_A
_geom_hbond_site_symmetry_A
_geom_hbond_distance_DH
_geom_hbond_distance_HA
_geom_hbond_distance_DA
_geom_hbond_angle_DHA
N1 H1NA O2 . 0.96(3) 1.79(4) 2.748(4) 175(3)
N1 H1NB O5 . 0.90(3) 2.45(3) 3.019(4) 122(3)
N1 H1NB O6 . 0.90(3) 2.03(4) 2.920(4) 173(3)
N2 H2NA O4 2_646 0.94(2) 1.88(2) 2.794(4) 165(3)
N2 H2NB O5 2_656 0.94(2) 1.85(2) 2.778(3) 171(3)
N2 H2NC N3 1_454 0.97(2) 1.85(2) 2.812(4) 178(4)
N3 H3NA O1 2_657 0.83(4) 2.21(4) 2.998(4) 157(3)
N3 H3NB O3 2_647 0.79(3) 2.23(3) 2.997(4) 164(3)
C3 H3A O3 1_545 0.99 2.48 3.338(4) 145
C6 H6 O3 1_545 0.95 2.65 3.507(4) 151
C9 H9 O1 2_556 0.95 2.59 3.517(4) 165

loop_
_geom_torsion_atom_site_label_1
_geom_torsion_atom_site_label_2
_geom_torsion_atom_site_label_3
_geom_torsion_atom_site_label_4
_geom_torsion
C3 N1 C2 C1 177.1(3)
C2 N1 C3 C4 -178.4(3)
O2 S1 C5 C10 -165.1(2)
O1 S1 C5 C10 75.1(3)
O3 S1 C5 C10 -44.9(3)
O2 S1 C5 C6 16.1(3)
O1 S1 C5 C6 -103.7(3)
O3 S1 C5 C6 136.3(2)
C10 C5 C6 C7 2.2(4)
S1 C5 C6 C7 -179.0(2)
C5 C6 C7 C8 -0.4(4)
C6 C7 C8 C9 -1.4(5)
C6 C7 C8 N2 178.0(3)
C7 C8 C9 C10 1.4(4)
N2 C8 C9 C10 -178.0(3)
C8 C9 C10 C5 0.5(4)
C6 C5 C10 C9 -2.3(4)
S1 C5 C10 C9 178.9(2)
O4 S2 C11 C16 47.7(3)
O6 S2 C11 C16 -73.4(3)
O5 S2 C11 C16 167.2(2)
O4 S2 C11 C12 -132.1(3)
O6 S2 C11 C12 106.9(3)
O5 S2 C11 C12 -12.5(3)
C16 C11 C12 C13 1.0(4)
S2 C11 C12 C13 -179.3(2)
C11 C12 C13 C14 0.8(4)
C12 C13 C14 C15 -2.3(4)
C12 C13 C14 N3 -178.8(3)
C13 C14 C15 C16 2.0(4)
N3 C14 C15 C16 178.5(3)
C14 C15 C16 C11 -0.2(5)
C12 C11 C16 C15 -1.3(4)
S2 C11 C16 C15 179.0(2)

_cod_database_fobs_code 2241954
